data_1568036
loop_
_publ_author_name
'Antico, Emanuele'
'Leutzsch, Markus'
'Wessel, Niklas'
'Weyherm&#xfc;ller, Thomas'
'Werl&#xe9;, Christophe'
'Leitner, Walter'

_publ_section_title
;
 Selective oxidation of silanes into silanols with water using
 [MnBr(CO)<sub>5</sub>] as a precatalyst.
;
_journal_issue 1
_journal_name_full 'Chemical science'
_journal_page_first 54
_journal_page_last 60
_journal_paper_doi 10.1039/d2sc05959b
_journal_volume 14
_journal_year 2022
_chemical_formula_moiety 'C13 H22 O2 Si'
_chemical_formula_sum 'C13 H22 O2 Si'
_chemical_formula_weight 238.39
_space_group_crystal_system orthorhombic
_space_group_IT_number 61
_space_group_name_Hall '-P 2ac 2ab'
_space_group_name_H-M_alt 'P b c a'
_atom_sites_solution_hydrogens geom
_atom_sites_solution_primary direct
_atom_sites_solution_secondary difmap
_audit_creation_method 'APEX4 v2021.4-1'
_audit_update_record
;
2022-07-14 deposited with the CCDC.	2022-11-30 downloaded from the CCDC.
;
_cell_angle_alpha 90
_cell_angle_beta 90
_cell_angle_gamma 90
_cell_formula_units_Z 8
_cell_length_a 8.0671(2)
_cell_length_b 15.0932(4)
_cell_length_c 22.4852(6)
_cell_measurement_reflns_used 9037
_cell_measurement_temperature 233(2)
_cell_measurement_theta_max 29.9660
_cell_measurement_theta_min 2.6990
_cell_volume 2737.76(12)
_computing_cell_refinement 'SAINT V8.40B (Bruker AXS LLC, 2019)'
_computing_data_collection 'Bruker Instrument Service vV6.2.15'
_computing_data_reduction 'SAINT V8.40B (Bruker AXS LLC, 2019)'
_computing_structure_refinement 'SHELXL-2018/3 (Sheldrick, 2018)'
_computing_structure_solution 'SHELXT 2018/2 (Sheldrick, 2018)'
_diffrn_ambient_temperature 233(2)
_diffrn_detector_area_resol_mean 7.3910
_diffrn_measured_fraction_theta_full 1.000
_diffrn_measured_fraction_theta_max 1.000
_diffrn_measurement_device 'KAPPA diffractometer'
_diffrn_measurement_device_type 'Bruker D8 VENTURE'
_diffrn_measurement_method '\w and \f scans'
_diffrn_radiation_monochromator 'multilayer mirror'
_diffrn_radiation_type 'Mo K\a'
_diffrn_radiation_wavelength 0.71073
_diffrn_reflns_av_R_equivalents 0.0722
_diffrn_reflns_av_unetI/netI 0.0344
_diffrn_reflns_limit_h_max 10
_diffrn_reflns_limit_h_min -11
_diffrn_reflns_limit_k_max 21
_diffrn_reflns_limit_k_min -21
_diffrn_reflns_limit_l_max 31
_diffrn_reflns_limit_l_min -31
_diffrn_reflns_number 47682
_diffrn_reflns_theta_full 25.24
_diffrn_reflns_theta_max 30.00
_diffrn_reflns_theta_min 2.70
_diffrn_source 'microfocus sealed tube'
_diffrn_source_current 1.4
_diffrn_source_power 0.07
_diffrn_source_type 'INCOATEC I\mS DIAMOND'
_diffrn_source_voltage 50
_exptl_absorpt_coefficient_mu 0.157
_exptl_absorpt_correction_T_max 0.9634
_exptl_absorpt_correction_T_min 0.8765
_exptl_absorpt_correction_type multi-scan
_exptl_absorpt_process_details
;
Krause, L., Herbst-Irmer, R., Sheldrick, G. M., Stalke, D. (2015).
"Comparison of silver and molybdenum microfocus X-ray sources for
single-crystal structure determination"
J. Appl. Cryst. 48, 3-10.
doi:10.1107/S1600576714022985
;
_exptl_crystal_density_diffrn 1.157
_exptl_crystal_density_method 'not measured'
_exptl_crystal_description plate
_exptl_crystal_F_000 1040
_exptl_crystal_size_max 0.140
_exptl_crystal_size_mid 0.080
_exptl_crystal_size_min 0.020
_refine_diff_density_max 0.357
_refine_diff_density_min -0.199
_refine_ls_extinction_method none
_refine_ls_goodness_of_fit_ref 1.082
_refine_ls_hydrogen_treatment constr
_refine_ls_matrix_type full
_refine_ls_number_parameters 151
_refine_ls_number_reflns 3992
_refine_ls_number_restraints 0
_refine_ls_restrained_S_all 1.082
_refine_ls_R_factor_all 0.0667
_refine_ls_R_factor_gt 0.0444
_refine_ls_shift/su_max 0.001
_refine_ls_shift/su_mean 0.000
_refine_ls_structure_factor_coef Fsqd
_refine_ls_weighting_details 'w=1/[\s^2^(Fo^2^)+(0.0434P)^2^+1.3122P] where P=(Fo^2^+2Fc^2^)/3'
_refine_ls_weighting_scheme calc
_refine_ls_wR_factor_gt 0.1069
_refine_ls_wR_factor_ref 0.1205
_reflns_Friedel_coverage 0.000
_reflns_number_gt 2998
_reflns_number_total 3992
_reflns_threshold_expression 'I > 2\s(I)'
_cod_data_source_file d2sc05959b2.cif
_cod_data_source_block CEC0125_2
_cod_depositor_comments
;
The following automatic conversions were performed:

data item '_exptl_absorpt_correction_type' value 'Multi-Scan' was
changed to 'multi-scan' in accordance with the
/home/data/users/saulius/crontab/automatic-downloads/rss-feeds/RSC/lib/dictionaries/cif_core.dic
dictionary named 'cif_core.dic' version 2.4.2 last updated on
2011-04-26.

Automatic conversion script
Id: cif_fix_values 7556 2019-12-06 15:28:31Z antanas 

 Adding full bibliography for 1568035--1568037.cif.

 Adding full bibliography for 1568035--1568037.cif.
;
_cod_database_code 1568036

loop_
_space_group_symop_operation_xyz
'x, y, z'
'-x+1/2, -y, z+1/2'
'-x, y+1/2, -z+1/2'
'x+1/2, -y+1/2, -z'
'-x, -y, -z'
'x-1/2, y, -z-1/2'
'x, -y-1/2, z-1/2'
'-x-1/2, y-1/2, z'

loop_
_atom_site_type_symbol
_atom_site_label
_atom_site_fract_x
_atom_site_fract_y
_atom_site_fract_z
_atom_site_U_iso_or_equiv
_atom_site_adp_type
_atom_site_calc_flag
_atom_site_refinement_flags_adp
_atom_site_refinement_flags_occupancy
_atom_site_refinement_flags_posn
_atom_site_occupancy
_atom_site_disorder_assembly
_atom_site_disorder_group
Si Si1 0.20867(5) 0.59998(3) 0.37538(2) 0.02526(11) Uani d . . . 1 . .
C C2 0.34934(19) 0.50872(10) 0.34976(7) 0.0270(3) Uani d . . . 1 . .
C C3 0.4519(2) 0.52034(11) 0.30028(7) 0.0322(3) Uani d . . . 1 . .
H H3 0.445641 0.573686 0.278823 0.039000 Uiso calc U . R 1 . .
C C4 0.5624(2) 0.45573(11) 0.28186(7) 0.0333(3) Uani d . . . 1 . .
H H4 0.629460 0.465987 0.248366 0.040000 Uiso calc U . R 1 . .
C C5 0.57544(19) 0.37608(10) 0.31224(7) 0.0293(3) Uani d . . . 1 . .
C C6 0.4734(2) 0.36301(11) 0.36115(7) 0.0362(4) Uani d . . . 1 . .
H H6 0.479637 0.309350 0.382254 0.043000 Uiso calc U . R 1 . .
C C7 0.3625(2) 0.42764(10) 0.37945(7) 0.0342(4) Uani d . . . 1 . .
H H7 0.294606 0.416696 0.412610 0.041000 Uiso calc U . R 1 . .
C C8 0.6999(2) 0.30719(11) 0.29370(9) 0.0391(4) Uani d . . . 1 . .
H H8A 0.786434 0.335780 0.269888 0.047000 Uiso calc U . R 1 . .
H H8B 0.752567 0.282760 0.329377 0.047000 Uiso calc U . R 1 . .
O O9 0.63008(16) 0.23631(8) 0.26011(6) 0.0424(3) Uani d . . . 1 . .
H H9 0.556804 0.211576 0.280011 0.064000 Uiso calc U . R 1 . .
O O10 0.14407(14) 0.65587(7) 0.31650(5) 0.0309(2) Uani d . . . 1 . .
H H10 0.225316 0.673333 0.297122 0.046000 Uiso calc U . R 1 . .
C C11 0.3268(2) 0.67514(11) 0.42680(7) 0.0351(4) Uani d . . . 1 . .
H H11 0.249259 0.721488 0.440862 0.042000 Uiso calc U . R 1 . .
C C12 0.3898(3) 0.62488(15) 0.48155(9) 0.0616(6) Uani d . . . 1 . .
H H12A 0.453252 0.664789 0.506559 0.092000 Uiso calc U . R 1 . .
H H12B 0.459881 0.576156 0.468910 0.092000 Uiso calc U . R 1 . .
H H12C 0.296265 0.601884 0.503819 0.092000 Uiso calc U . R 1 . .
C C13 0.4700(3) 0.72152(14) 0.39506(10) 0.0518(5) Uani d . . . 1 . .
H H13A 0.526545 0.760437 0.422751 0.078000 Uiso calc U . R 1 . .
H H13B 0.427081 0.756030 0.362083 0.078000 Uiso calc U . R 1 . .
H H13C 0.547242 0.677536 0.380195 0.078000 Uiso calc U . R 1 . .
C C14 0.0216(2) 0.55350(11) 0.41394(7) 0.0338(3) Uani d . . . 1 . .
H H14 0.063102 0.513815 0.445668 0.041000 Uiso calc U . R 1 . .
C C15 -0.0832(3) 0.62470(14) 0.44458(11) 0.0551(5) Uani d . . . 1 . .
H H15A -0.175844 0.596962 0.464796 0.083000 Uiso calc U . R 1 . .
H H15B -0.124498 0.666044 0.415066 0.083000 Uiso calc U . R 1 . .
H H15C -0.015526 0.656220 0.473296 0.083000 Uiso calc U . R 1 . .
C C16 -0.0862(3) 0.49697(18) 0.37324(10) 0.0661(7) Uani d . . . 1 . .
H H16A -0.178555 0.473106 0.395718 0.099000 Uiso calc U . R 1 . .
H H16B -0.020630 0.448663 0.357205 0.099000 Uiso calc U . R 1 . .
H H16C -0.127871 0.533142 0.340872 0.099000 Uiso calc U . R 1 . .

loop_
_atom_site_aniso_label
_atom_site_aniso_U_11
_atom_site_aniso_U_22
_atom_site_aniso_U_33
_atom_site_aniso_U_12
_atom_site_aniso_U_13
_atom_site_aniso_U_23
Si1 0.0288(2) 0.02113(19) 0.0258(2) 0.00011(15) 0.00023(16) 0.00046(15)
C2 0.0315(7) 0.0230(7) 0.0266(7) 0.0001(6) -0.0011(6) -0.0001(5)
C3 0.0368(8) 0.0267(7) 0.0330(8) 0.0001(6) 0.0030(7) 0.0078(6)
C4 0.0337(8) 0.0350(8) 0.0311(8) -0.0001(7) 0.0058(7) 0.0012(6)
C5 0.0298(7) 0.0238(7) 0.0341(8) -0.0006(6) -0.0036(6) -0.0065(6)
C6 0.0497(10) 0.0216(7) 0.0371(8) 0.0039(7) 0.0016(8) 0.0024(6)
C7 0.0460(9) 0.0262(7) 0.0305(8) 0.0027(7) 0.0090(7) 0.0035(6)
C8 0.0331(8) 0.0324(9) 0.0519(10) 0.0041(7) -0.0021(8) -0.0120(8)
O9 0.0428(7) 0.0340(6) 0.0505(8) -0.0065(5) 0.0145(6) -0.0165(6)
O10 0.0303(5) 0.0298(6) 0.0328(6) 0.0018(5) 0.0006(5) 0.0061(4)
C11 0.0408(9) 0.0297(8) 0.0347(8) 0.0004(7) -0.0041(7) -0.0053(6)
C12 0.0870(17) 0.0555(13) 0.0422(11) -0.0078(12) -0.0256(11) 0.0006(9)
C13 0.0503(11) 0.0489(11) 0.0561(12) -0.0188(10) -0.0046(10) -0.0066(9)
C14 0.0375(8) 0.0324(8) 0.0314(8) -0.0025(7) 0.0042(7) 0.0037(6)
C15 0.0465(11) 0.0490(11) 0.0698(14) 0.0048(9) 0.0212(11) 0.0011(10)
C16 0.0593(14) 0.0841(17) 0.0551(13) -0.0404(13) 0.0115(11) -0.0122(12)

loop_
_atom_type_symbol
_atom_type_description
_atom_type_scat_dispersion_real
_atom_type_scat_dispersion_imag
_atom_type_scat_source
C C 0.0033 0.0016 'International Tables Vol C Tables 4.2.6.8 and 6.1.1.4'
H H 0.0000 0.0000 'International Tables Vol C Tables 4.2.6.8 and 6.1.1.4'
O O 0.0106 0.0060 'International Tables Vol C Tables 4.2.6.8 and 6.1.1.4'
Si Si 0.0817 0.0704 'International Tables Vol C Tables 4.2.6.8 and 6.1.1.4'

loop_
_geom_angle_atom_site_label_1
_geom_angle_atom_site_label_2
_geom_angle_atom_site_label_3
_geom_angle_site_symmetry_1
_geom_angle_site_symmetry_3
_geom_angle
_geom_angle_publ_flag
O10 Si1 C2 . . 108.63(6) ?
O10 Si1 C14 . . 107.88(7) ?
C2 Si1 C14 . . 110.73(7) ?
O10 Si1 C11 . . 110.14(7) ?
C2 Si1 C11 . . 109.01(8) ?
C14 Si1 C11 . . 110.43(8) ?
C3 C2 C7 . . 116.42(14) ?
C3 C2 Si1 . . 120.70(11) ?
C7 C2 Si1 . . 122.85(12) ?
C4 C3 C2 . . 122.06(14) ?
C3 C4 C5 . . 120.79(15) ?
C4 C5 C6 . . 117.95(15) ?
C4 C5 C8 . . 120.88(15) ?
C6 C5 C8 . . 121.15(15) ?
C7 C6 C5 . . 121.20(15) ?
C6 C7 C2 . . 121.57(15) ?
O9 C8 C5 . . 113.71(14) ?
C13 C11 C12 . . 110.54(17) ?
C13 C11 Si1 . . 111.87(12) ?
C12 C11 Si1 . . 111.33(13) ?
C16 C14 C15 . . 110.40(18) ?
C16 C14 Si1 . . 113.00(12) ?
C15 C14 Si1 . . 112.92(12) ?

loop_
_geom_bond_atom_site_label_1
_geom_bond_atom_site_label_2
_geom_bond_site_symmetry_2
_geom_bond_distance
_geom_bond_publ_flag
Si1 O10 . 1.6540(11) ?
Si1 C2 . 1.8753(16) ?
Si1 C14 . 1.8766(17) ?
Si1 C11 . 1.8792(17) ?
C2 C3 . 1.398(2) ?
C2 C7 . 1.398(2) ?
C3 C4 . 1.385(2) ?
C4 C5 . 1.387(2) ?
C5 C6 . 1.388(2) ?
C5 C8 . 1.504(2) ?
C6 C7 . 1.386(2) ?
C8 O9 . 1.4254(19) ?
C11 C13 . 1.528(3) ?
C11 C12 . 1.533(3) ?
C14 C16 . 1.523(3) ?
C14 C15 . 1.531(3) ?

loop_
_geom_hbond_atom_site_label_D
_geom_hbond_atom_site_label_H
_geom_hbond_atom_site_label_A
_geom_hbond_site_symmetry_A
_geom_hbond_distance_DH
_geom_hbond_distance_HA
_geom_hbond_distance_DA
_geom_hbond_angle_DHA
_geom_hbond_publ_flag
O9 H9 O10 8_655 0.83 2.00 2.8236(16) 170.6 ?
O10 H10 O9 3_655 0.83 1.98 2.7859(16) 163.5 ?

loop_
_geom_torsion_atom_site_label_1
_geom_torsion_atom_site_label_2
_geom_torsion_atom_site_label_3
_geom_torsion_atom_site_label_4
_geom_torsion_site_symmetry_1
_geom_torsion_site_symmetry_2
_geom_torsion_site_symmetry_3
_geom_torsion_site_symmetry_4
_geom_torsion
_geom_torsion_publ_flag
O10 Si1 C2 C3 . . . . 33.72(15) ?
C14 Si1 C2 C3 . . . . 152.01(13) ?
C11 Si1 C2 C3 . . . . -86.32(14) ?
O10 Si1 C2 C7 . . . . -148.58(13) ?
C14 Si1 C2 C7 . . . . -30.28(16) ?
C11 Si1 C2 C7 . . . . 91.39(15) ?
C7 C2 C3 C4 . . . . -0.8(2) ?
Si1 C2 C3 C4 . . . . 177.05(13) ?
C2 C3 C4 C5 . . . . 0.0(3) ?
C3 C4 C5 C6 . . . . 0.6(2) ?
C3 C4 C5 C8 . . . . -177.70(15) ?
C4 C5 C6 C7 . . . . -0.4(3) ?
C8 C5 C6 C7 . . . . 177.86(16) ?
C5 C6 C7 C2 . . . . -0.4(3) ?
C3 C2 C7 C6 . . . . 1.0(2) ?
Si1 C2 C7 C6 . . . . -176.84(14) ?
C4 C5 C8 O9 . . . . -101.27(19) ?
C6 C5 C8 O9 . . . . 80.5(2) ?
O10 Si1 C11 C13 . . . . -55.18(15) ?
C2 Si1 C11 C13 . . . . 63.91(15) ?
C14 Si1 C11 C13 . . . . -174.23(13) ?
O10 Si1 C11 C12 . . . . -179.41(14) ?
C2 Si1 C11 C12 . . . . -60.32(16) ?
C14 Si1 C11 C12 . . . . 61.54(16) ?
O10 Si1 C14 C16 . . . . 55.61(17) ?
C2 Si1 C14 C16 . . . . -63.14(17) ?
C11 Si1 C14 C16 . . . . 176.03(15) ?
O10 Si1 C14 C15 . . . . -70.59(15) ?
C2 Si1 C14 C15 . . . . 170.66(14) ?
C11 Si1 C14 C15 . . . . 49.82(16) ?
